data_7227520
loop_
_publ_author_name
'Hu, Yue-Qiao'
'Zhang, Tao'
'Li, Mu-Qing'
'Wang, Yanyan'
'Zheng, Zhiping'
'Zheng, Yan-Zhen'

_publ_section_title
;
 Copper(i)/(ii)-redox triggered efficient and green rare-earth separation
 using a heterometallic metal--organic framework
;
_journal_issue 5
_journal_name_full 'Green Chem.'
_journal_page_first 1250
_journal_paper_doi 10.1039/C6GC02833K
_journal_volume 19
_journal_year 2017
_chemical_formula_sum 'C48 H72 Cu2 Eu2 I2 N14 O23'
_chemical_formula_weight 1898.00
_chemical_name_common 1-Eu
_chemical_name_systematic
; 
 ? 
;
_space_group_IT_number 2
_symmetry_cell_setting triclinic
_symmetry_space_group_name_Hall '-P 1'
_symmetry_space_group_name_H-M 'P -1'
_atom_sites_solution_hydrogens geom
_atom_sites_solution_primary direct
_atom_sites_solution_secondary difmap
_audit_creation_method SHELXL-97
_cell_angle_alpha 92.5280(10)
_cell_angle_beta 96.8370(10)
_cell_angle_gamma 116.2890(10)
_cell_formula_units_Z 1
_cell_length_a 11.1874(8)
_cell_length_b 12.6000(9)
_cell_length_c 15.1798(11)
_cell_measurement_reflns_used 9229
_cell_measurement_temperature 150(2)
_cell_measurement_theta_max 24.81
_cell_measurement_theta_min 2.28
_cell_volume 1893.5(2)
_computing_cell_refinement 'Bruker SMART'
_computing_data_collection 'Bruker SMART'
_computing_data_reduction 'Bruker SAINT'
_computing_molecular_graphics 'Bruker SHELXTL'
_computing_publication_material 'Bruker SHELXTL'
_computing_structure_refinement 'SHELXL-97 (Sheldrick, 1997)'
_computing_structure_solution 'SHELXS-97 (Sheldrick, 1990)'
_diffrn_ambient_temperature 150(2)
_diffrn_measured_fraction_theta_full 0.966
_diffrn_measured_fraction_theta_max 0.966
_diffrn_measurement_device_type 'CCD area detector'
_diffrn_measurement_method 'phi and omega scans'
_diffrn_radiation_monochromator graphite
_diffrn_radiation_source 'fine-focus sealed tube'
_diffrn_radiation_type MoK\a
_diffrn_radiation_wavelength 0.71073
_diffrn_reflns_av_R_equivalents 0.0156
_diffrn_reflns_av_sigmaI/netI 0.0205
_diffrn_reflns_limit_h_max 13
_diffrn_reflns_limit_h_min -13
_diffrn_reflns_limit_k_max 14
_diffrn_reflns_limit_k_min -14
_diffrn_reflns_limit_l_max 16
_diffrn_reflns_limit_l_min -17
_diffrn_reflns_number 15346
_diffrn_reflns_theta_full 24.82
_diffrn_reflns_theta_max 24.82
_diffrn_reflns_theta_min 1.36
_exptl_absorpt_coefficient_mu 3.076
_exptl_absorpt_correction_T_max 0.824
_exptl_absorpt_correction_T_min 0.608
_exptl_absorpt_correction_type multi-scan
_exptl_crystal_colour YELLOW
_exptl_crystal_density_diffrn 1.664
_exptl_crystal_density_method 'not measured'
_exptl_crystal_description BLOCK
_exptl_crystal_F_000 932
_exptl_crystal_size_max 0.165
_exptl_crystal_size_mid 0.150
_exptl_crystal_size_min 0.063
_refine_diff_density_max 1.301
_refine_diff_density_min -0.427
_refine_diff_density_rms 0.125
_refine_ls_extinction_method none
_refine_ls_goodness_of_fit_ref 1.020
_refine_ls_hydrogen_treatment mixed
_refine_ls_matrix_type full
_refine_ls_number_parameters 412
_refine_ls_number_reflns 6315
_refine_ls_number_restraints 32
_refine_ls_restrained_S_all 1.038
_refine_ls_R_factor_all 0.0326
_refine_ls_R_factor_gt 0.0274
_refine_ls_shift/su_max 0.007
_refine_ls_shift/su_mean 0.000
_refine_ls_structure_factor_coef Fsqd
_refine_ls_weighting_details 'calc w=1/[\s^2^(Fo^2^)+(0.0646P)^2^+3.1834P] where P=(Fo^2^+2Fc^2^)/3'
_refine_ls_weighting_scheme calc
_refine_ls_wR_factor_gt 0.0894
_refine_ls_wR_factor_ref 0.0975
_reflns_number_gt 5629
_reflns_number_total 6315
_reflns_threshold_expression >2sigma(I)
_cod_data_source_file c6gc02833k2.cif
_cod_data_source_block 2
_cod_depositor_comments 'Adding full bibliography for 7227519--7227529.cif.'
_cod_original_sg_symbol_H-M P-1
_cod_database_code 7227520

loop_
_symmetry_equiv_pos_as_xyz
'x, y, z'
'-x, -y, -z'

loop_
_atom_site_label
_atom_site_type_symbol
_atom_site_fract_x
_atom_site_fract_y
_atom_site_fract_z
_atom_site_U_iso_or_equiv
_atom_site_adp_type
_atom_site_occupancy
_atom_site_symmetry_multiplicity
_atom_site_calc_flag
_atom_site_refinement_flags
Eu1 Eu 0.29357(2) 0.889285(18) 0.963884(14) 0.02761(9) Uani 1 1 d .
I1 I 0.27501(3) 1.42813(3) 0.49164(2) 0.04524(12) Uani 1 1 d .
Cu1 Cu 0.51306(6) 1.49833(5) 0.58882(4) 0.03804(16) Uani 1 1 d .
O4 O 0.3828(3) 1.0493(3) 0.8739(2) 0.0426(8) Uani 1 1 d .
O3 O 0.6089(3) 1.1355(3) 0.8963(2) 0.0406(8) Uani 1 1 d .
O2 O 0.4892(4) 0.8842(3) 0.9304(2) 0.0435(8) Uani 1 1 d .
O1 O 0.7088(4) 0.9465(3) 0.9483(2) 0.0422(8) Uani 1 1 d .
O5 O 0.2289(4) 0.6783(3) 0.9558(3) 0.0558(10) Uani 1 1 d .
O6 O 0.1076(4) 0.8116(3) 1.0449(3) 0.0461(9) Uani 1 1 d .
N2 N 0.5043(4) 1.3605(4) 0.6622(3) 0.0397(10) Uani 1 1 d .
O8 O 0.0861(4) 0.8719(4) 0.8669(3) 0.0619(11) Uani 1 1 d .
N1 N 0.5430(4) 0.6278(4) 0.6908(3) 0.0406(10) Uani 1 1 d .
O7 O 0.1987(4) 0.7996(4) 0.8049(3) 0.0610(11) Uani 1 1 d .
C9 C 0.4989(5) 1.2029(4) 0.7875(3) 0.0356(10) Uani 1 1 d .
N4 N 0.0064(5) 0.8680(5) 1.1438(3) 0.0552(12) Uani 1 1 d .
C8 C 0.6187(5) 1.2817(5) 0.7623(4) 0.0424(12) Uani 1 1 d .
H8A H 0.7015 1.2833 0.7873 0.051 Uiso 1 1 calc R
C6 C 0.5920(5) 0.8791(4) 0.9100(3) 0.0340(10) Uani 1 1 d .
C12 C 0.4965(5) 1.1214(4) 0.8580(3) 0.0341(10) Uani 1 1 d .
N5 N 0.0997(5) 0.8232(5) 0.7988(4) 0.0609(14) Uani 1 1 d .
C3 C 0.5747(5) 0.7887(4) 0.8348(3) 0.0341(10) Uani 1 1 d .
C10 C 0.3817(6) 1.2013(6) 0.7459(4) 0.0554(16) Uani 1 1 d .
H10A H 0.2967 1.1458 0.7591 0.066 Uiso 1 1 calc R
C2 C 0.6857(5) 0.7866(5) 0.8044(4) 0.0429(12) Uani 1 1 d .
H2A H 0.7746 0.8396 0.8325 0.052 Uiso 1 1 calc R
C4 C 0.4478(5) 0.7072(5) 0.7925(4) 0.0474(13) Uani 1 1 d .
H4A H 0.3693 0.7054 0.8118 0.057 Uiso 1 1 calc R
C1 C 0.6644(5) 0.7056(5) 0.7319(4) 0.0454(12) Uani 1 1 d .
H1A H 0.7411 0.7060 0.7107 0.054 Uiso 1 1 calc R
C7 C 0.6168(5) 1.3583(5) 0.7002(4) 0.0455(13) Uani 1 1 d .
H7A H 0.7002 1.4123 0.6838 0.055 Uiso 1 1 calc R
C5 C 0.4365(5) 0.6293(5) 0.7226(4) 0.0508(14) Uani 1 1 d .
H5A H 0.3486 0.5731 0.6950 0.061 Uiso 1 1 calc R
N3 N 0.2194(6) 0.5208(4) 1.0269(4) 0.0698(15) Uani 1 1 d .
C18 C 0.1035(5) 0.8458(5) 1.1216(4) 0.0479(13) Uani 1 1 d .
H18A H 0.1750 0.8567 1.1673 0.057 Uiso 1 1 calc R
C11 C 0.3889(6) 1.2809(6) 0.6849(4) 0.0583(17) Uani 1 1 d .
H11A H 0.3070 1.2790 0.6575 0.070 Uiso 1 1 calc R
C15 C 0.1874(6) 0.6076(4) 1.0122(4) 0.0550(15) Uani 1 1 d .
H15A H 0.1277 0.6171 1.0478 0.066 Uiso 1 1 calc R
O9 O 0.0206(7) 0.7970(8) 0.7301(4) 0.132(3) Uani 1 1 d .
C17 C 0.0046(8) 0.9046(8) 1.2356(5) 0.085(2) Uani 1 1 d .
H17A H 0.0851 0.9109 1.2737 0.128 Uiso 1 1 calc R
H17B H -0.0764 0.8455 1.2560 0.128 Uiso 1 1 calc R
H17C H 0.0038 0.9822 1.2390 0.128 Uiso 1 1 calc R
C14 C 0.1610(9) 0.4359(6) 1.0917(5) 0.085(2) Uani 1 1 d .
H14A H 0.1009 0.4576 1.1218 0.127 Uiso 1 1 calc R
H14B H 0.2336 0.4381 1.1359 0.127 Uiso 1 1 calc R
H14C H 0.1095 0.3554 1.0604 0.127 Uiso 1 1 calc R
C16 C -0.1040(9) 0.8557(9) 1.0774(6) 0.099(3) Uani 1 1 d .
H16A H -0.0910 0.8309 1.0187 0.149 Uiso 1 1 calc R
H16B H -0.1068 0.9323 1.0761 0.149 Uiso 1 1 calc R
H16C H -0.1891 0.7957 1.0924 0.149 Uiso 1 1 calc R
C13 C 0.3152(14) 0.5053(11) 0.9760(10) 0.172(7) Uani 1 1 d .
H13A H 0.3471 0.5681 0.9364 0.257 Uiso 1 1 calc R
H13B H 0.2704 0.4274 0.9404 0.257 Uiso 1 1 calc R
H13C H 0.3921 0.5100 1.0174 0.257 Uiso 1 1 calc R
N6 N 0.9870(6) 0.5385(5) 0.3210(4) 0.0667(15) Uani 1 1 d .
N7 N 0.5100(8) 0.1065(6) 0.4071(5) 0.0859(19) Uani 1 1 d D
C20 C 0.9348(8) 0.4386(7) 0.3693(5) 0.078(2) Uani 1 1 d .
H20A H 0.8835 0.3663 0.3276 0.116 Uiso 1 1 calc R
H20B H 0.8754 0.4479 0.4082 0.116 Uiso 1 1 calc R
H20C H 1.0094 0.4323 0.4057 0.116 Uiso 1 1 calc R
O10 O 1.0107(8) 0.6029(6) 0.1854(5) 0.129(3) Uani 1 1 d .
C21 C 0.9654(9) 0.5246(8) 0.2343(6) 0.093(3) Uani 1 1 d .
H21A H 0.9092 0.4461 0.2063 0.111 Uiso 1 1 calc R
C19 C 1.0645(10) 0.6531(8) 0.3713(7) 0.107(3) Uani 1 1 d .
H19A H 1.0950 0.7144 0.3304 0.161 Uiso 1 1 calc R
H19B H 1.1430 0.6540 0.4084 0.161 Uiso 1 1 calc R
H19C H 1.0085 0.6691 0.4097 0.161 Uiso 1 1 calc R
O11 O 0.3460(13) -0.0358(11) 0.3163(9) 0.199(4) Uani 1 1 d DU
C24 C 0.3760(14) 0.0379(16) 0.3748(13) 0.252(11) Uani 1 1 d DU
H24A H 0.3088 0.0505 0.3998 0.303 Uiso 1 1 calc R
C22 C 0.5215(18) 0.1834(14) 0.4775(10) 0.194(6) Uani 1 1 d U
H22A H 0.6166 0.2281 0.5045 0.291 Uiso 1 1 calc R
H22B H 0.4686 0.1385 0.5220 0.291 Uiso 1 1 calc R
H22C H 0.4878 0.2390 0.4565 0.291 Uiso 1 1 calc R
C23 C 0.634(2) 0.128(2) 0.3972(15) 0.261(10) Uani 1 1 d U
H23A H 0.6311 0.0727 0.3484 0.391 Uiso 1 1 calc R
H23B H 0.6803 0.1172 0.4526 0.391 Uiso 1 1 calc R
H23C H 0.6837 0.2100 0.3831 0.391 Uiso 1 1 calc R
O1W O 0.0000 0.0000 0.5000 0.291(10) Uani 1 2 d SU

loop_
_atom_site_aniso_label
_atom_site_aniso_U_11
_atom_site_aniso_U_22
_atom_site_aniso_U_33
_atom_site_aniso_U_23
_atom_site_aniso_U_13
_atom_site_aniso_U_12
Eu1 0.03232(15) 0.02588(13) 0.02590(14) 0.00289(9) 0.00447(10) 0.01427(10)
I1 0.0381(2) 0.0604(2) 0.0381(2) 0.00889(16) 0.00758(15) 0.02233(17)
Cu1 0.0499(4) 0.0396(3) 0.0296(3) 0.0060(2) 0.0080(3) 0.0239(3)
O4 0.042(2) 0.0410(19) 0.039(2) 0.0166(15) 0.0052(16) 0.0132(16)
O3 0.044(2) 0.0458(19) 0.0343(19) 0.0146(15) 0.0040(16) 0.0225(16)
O2 0.054(2) 0.051(2) 0.040(2) 0.0049(16) 0.0156(17) 0.0354(18)
O1 0.047(2) 0.0356(18) 0.043(2) -0.0048(15) 0.0058(17) 0.0194(16)
O5 0.078(3) 0.0313(18) 0.054(2) 0.0055(17) 0.014(2) 0.0197(19)
O6 0.042(2) 0.045(2) 0.048(2) 0.0093(17) 0.0161(17) 0.0136(16)
N2 0.045(2) 0.043(2) 0.037(2) 0.0159(18) 0.0104(19) 0.023(2)
O8 0.053(2) 0.096(3) 0.046(2) -0.002(2) -0.0008(19) 0.045(2)
N1 0.042(2) 0.042(2) 0.037(2) -0.0063(18) 0.0064(19) 0.0192(19)
O7 0.073(3) 0.063(3) 0.051(2) -0.016(2) -0.016(2) 0.043(2)
C9 0.042(3) 0.034(2) 0.032(3) 0.0086(19) 0.006(2) 0.018(2)
N4 0.051(3) 0.065(3) 0.059(3) 0.007(2) 0.014(2) 0.033(3)
C8 0.038(3) 0.049(3) 0.044(3) 0.019(2) 0.006(2) 0.021(2)
C6 0.047(3) 0.031(2) 0.031(2) 0.0078(19) 0.010(2) 0.023(2)
C12 0.045(3) 0.036(2) 0.023(2) 0.0073(18) 0.006(2) 0.020(2)
N5 0.059(3) 0.066(3) 0.049(3) -0.005(2) -0.018(3) 0.028(3)
C3 0.036(3) 0.037(2) 0.032(2) 0.0021(19) 0.009(2) 0.018(2)
C10 0.037(3) 0.065(4) 0.067(4) 0.037(3) 0.015(3) 0.021(3)
C2 0.035(3) 0.044(3) 0.046(3) -0.010(2) 0.003(2) 0.017(2)
C4 0.036(3) 0.052(3) 0.053(3) -0.011(3) 0.011(2) 0.020(2)
C1 0.046(3) 0.051(3) 0.045(3) -0.006(2) 0.010(2) 0.027(3)
C7 0.036(3) 0.050(3) 0.047(3) 0.021(2) 0.007(2) 0.014(2)
C5 0.037(3) 0.057(3) 0.051(3) -0.016(3) 0.005(2) 0.017(3)
N3 0.080(4) 0.041(3) 0.087(4) 0.016(3) 0.008(3) 0.027(3)
C18 0.039(3) 0.056(3) 0.051(3) 0.014(3) 0.013(3) 0.021(3)
C11 0.041(3) 0.073(4) 0.068(4) 0.042(3) 0.012(3) 0.029(3)
C15 0.063(4) 0.031(3) 0.060(4) 0.000(3) 0.003(3) 0.013(3)
O9 0.138(6) 0.203(8) 0.074(4) -0.050(4) -0.058(4) 0.118(5)
C17 0.088(6) 0.122(7) 0.066(5) 0.004(4) 0.028(4) 0.063(5)
C14 0.108(6) 0.047(4) 0.089(6) 0.025(4) 0.008(5) 0.027(4)
C16 0.088(6) 0.132(8) 0.098(6) -0.029(6) -0.018(5) 0.080(6)
C13 0.209(13) 0.151(10) 0.276(17) 0.128(11) 0.159(13) 0.151(11)
N6 0.066(4) 0.074(4) 0.052(3) -0.003(3) 0.012(3) 0.025(3)
N7 0.088(5) 0.071(4) 0.079(4) -0.002(3) 0.000(4) 0.022(4)
C20 0.084(5) 0.091(5) 0.069(5) 0.004(4) 0.006(4) 0.051(4)
O10 0.185(7) 0.079(4) 0.095(5) 0.030(4) 0.051(5) 0.025(4)
C21 0.110(7) 0.071(5) 0.071(5) 0.003(4) 0.028(5) 0.014(5)
C19 0.100(7) 0.088(6) 0.110(7) -0.021(5) 0.020(6) 0.023(5)
O11 0.241(8) 0.178(7) 0.189(8) 0.015(6) -0.020(6) 0.117(6)
C24 0.284(14) 0.232(13) 0.244(14) 0.058(9) 0.012(9) 0.124(10)
C22 0.253(11) 0.175(10) 0.157(10) 0.001(8) 0.027(8) 0.102(8)
C23 0.244(13) 0.289(14) 0.270(14) 0.067(9) 0.053(9) 0.131(9)
O1W 0.288(13) 0.311(14) 0.259(13) -0.009(9) 0.068(9) 0.120(9)

loop_
_atom_type_symbol
_atom_type_description
_atom_type_scat_dispersion_real
_atom_type_scat_dispersion_imag
_atom_type_scat_source
C C 0.0033 0.0016 'International Tables Vol C Tables 4.2.6.8 and 6.1.1.4'
H H 0.0000 0.0000 'International Tables Vol C Tables 4.2.6.8 and 6.1.1.4'
N N 0.0061 0.0033 'International Tables Vol C Tables 4.2.6.8 and 6.1.1.4'
O O 0.0106 0.0060 'International Tables Vol C Tables 4.2.6.8 and 6.1.1.4'
Cu Cu 0.3201 1.2651 'International Tables Vol C Tables 4.2.6.8 and 6.1.1.4'
I I -0.4742 1.8119 'International Tables Vol C Tables 4.2.6.8 and 6.1.1.4'
Eu Eu -0.1578 3.6682 'International Tables Vol C Tables 4.2.6.8 and 6.1.1.4'

loop_
_geom_angle_atom_site_label_1
_geom_angle_atom_site_label_2
_geom_angle_atom_site_label_3
_geom_angle
_geom_angle_site_symmetry_1
_geom_angle_site_symmetry_3
O2 Eu1 O3 77.71(12) . 2_677
O2 Eu1 O4 76.68(12) . .
O3 Eu1 O4 128.97(12) 2_677 .
O2 Eu1 O6 147.32(13) . .
O3 Eu1 O6 76.64(13) 2_677 .
O4 Eu1 O6 135.80(13) . .
O2 Eu1 O5 78.41(14) . .
O3 Eu1 O5 75.74(13) 2_677 .
O4 Eu1 O5 138.72(13) . .
O6 Eu1 O5 75.90(14) . .
O2 Eu1 O1 124.15(13) . 2_677
O3 Eu1 O1 81.89(12) 2_677 2_677
O4 Eu1 O1 77.28(12) . 2_677
O6 Eu1 O1 71.43(12) . 2_677
O5 Eu1 O1 143.81(13) . 2_677
O2 Eu1 O8 132.23(13) . .
O3 Eu1 O8 147.72(13) 2_677 .
O4 Eu1 O8 77.13(14) . .
O6 Eu1 O8 71.08(14) . .
O5 Eu1 O8 96.59(15) . .
O1 Eu1 O8 87.34(13) 2_677 .
O2 Eu1 O7 84.39(14) . .
O3 Eu1 O7 145.04(13) 2_677 .
O4 Eu1 O7 73.89(14) . .
O6 Eu1 O7 105.85(15) . .
O5 Eu1 O7 71.35(14) . .
O1 Eu1 O7 132.57(13) 2_677 .
O8 Eu1 O7 50.09(14) . .
O2 Eu1 N5 108.58(15) . .
O3 Eu1 N5 157.38(14) 2_677 .
O4 Eu1 N5 73.40(14) . .
O6 Eu1 N5 88.61(15) . .
O5 Eu1 N5 84.16(15) . .
O1 Eu1 N5 109.84(14) 2_677 .
O8 Eu1 N5 24.77(14) . .
O7 Eu1 N5 25.33(14) . .
O2 Eu1 O2 78.37(12) . 2_677
O3 Eu1 O2 64.73(11) 2_677 2_677
O4 Eu1 O2 67.30(11) . 2_677
O6 Eu1 O2 108.02(11) . 2_677
O5 Eu1 O2 137.42(12) . 2_677
O1 Eu1 O2 46.02(10) 2_677 2_677
O8 Eu1 O2 125.27(13) . 2_677
O7 Eu1 O2 140.14(13) . 2_677
N5 Eu1 O2 137.27(13) . 2_677
O2 Eu1 C6 102.08(13) . 2_677
O3 Eu1 C6 69.91(12) 2_677 2_677
O4 Eu1 C6 73.38(12) . 2_677
O6 Eu1 C6 87.74(13) . 2_677
O5 Eu1 C6 144.55(13) . 2_677
O1 Eu1 C6 22.57(12) 2_677 2_677
O8 Eu1 C6 107.68(14) . 2_677
O7 Eu1 C6 144.05(13) . 2_677
N5 Eu1 C6 127.30(14) . 2_677
O2 Eu1 C6 23.71(11) 2_677 2_677
O2 Eu1 Eu1 45.20(9) . 2_677
O3 Eu1 Eu1 64.65(8) 2_677 2_677
O4 Eu1 Eu1 65.91(8) . 2_677
O6 Eu1 Eu1 133.97(9) . 2_677
O5 Eu1 Eu1 114.92(11) . 2_677
O1 Eu1 Eu1 79.07(9) 2_677 2_677
O8 Eu1 Eu1 142.54(11) . 2_677
O7 Eu1 Eu1 120.10(11) . 2_677
N5 Eu1 Eu1 135.25(12) . 2_677
O2 Eu1 Eu1 33.17(6) 2_677 2_677
C6 Eu1 Eu1 56.88(9) 2_677 2_677
Cu1 I1 Cu1 61.57(2) 2_686 .
N2 Cu1 N1 100.68(17) . 1_565
N2 Cu1 I1 109.46(12) . 2_686
N1 Cu1 I1 109.32(12) 1_565 2_686
N2 Cu1 I1 107.77(12) . .
N1 Cu1 I1 109.71(12) 1_565 .
I1 Cu1 I1 118.43(2) 2_686 .
N2 Cu1 Cu1 128.57(13) . 2_686
N1 Cu1 Cu1 130.74(13) 1_565 2_686
I1 Cu1 Cu1 59.56(2) 2_686 2_686
I1 Cu1 Cu1 58.87(2) . 2_686
C12 O4 Eu1 137.5(3) . .
C12 O3 Eu1 139.0(3) . 2_677
C6 O2 Eu1 178.0(3) . .
C6 O2 Eu1 80.2(3) . 2_677
Eu1 O2 Eu1 101.63(11) . 2_677
C6 O1 Eu1 109.3(3) . 2_677
C15 O5 Eu1 130.0(4) . .
C18 O6 Eu1 127.7(3) . .
C7 N2 C11 116.4(4) . .
C7 N2 Cu1 120.8(3) . .
C11 N2 Cu1 122.0(3) . .
N5 O8 Eu1 97.0(3) . .
C1 N1 C5 116.7(4) . .
C1 N1 Cu1 123.1(3) . 1_545
C5 N1 Cu1 120.0(3) . 1_545
N5 O7 Eu1 96.2(3) . .
C10 C9 C8 117.6(4) . .
C10 C9 C12 121.2(4) . .
C8 C9 C12 121.2(4) . .
C18 N4 C16 120.9(6) . .
C18 N4 C17 121.7(6) . .
C16 N4 C17 117.4(6) . .
C9 C8 C7 119.3(5) . .
O1 C6 O2 123.1(4) . .
O1 C6 C3 118.2(4) . .
O2 C6 C3 118.7(4) . .
O1 C6 Eu1 48.1(2) . 2_677
O2 C6 Eu1 76.0(3) . 2_677
C3 C6 Eu1 161.7(3) . 2_677
O4 C12 O3 126.8(4) . .
O4 C12 C9 116.8(4) . .
O3 C12 C9 116.4(4) . .
O9 N5 O8 121.9(6) . .
O9 N5 O7 121.4(6) . .
O8 N5 O7 116.6(5) . .
O9 N5 Eu1 179.3(7) . .
O8 N5 Eu1 58.2(3) . .
O7 N5 Eu1 58.4(3) . .
C4 C3 C2 117.9(4) . .
C4 C3 C6 121.2(4) . .
C2 C3 C6 120.9(4) . .
C9 C10 C11 119.4(5) . .
C3 C2 C1 118.7(5) . .
C5 C4 C3 119.4(5) . .
N1 C1 C2 123.7(5) . .
N2 C7 C8 123.5(5) . .
N1 C5 C4 123.6(5) . .
C15 N3 C13 119.4(6) . .
C15 N3 C14 122.7(7) . .
C13 N3 C14 117.9(6) . .
O6 C18 N4 124.0(6) . .
N2 C11 C10 123.8(5) . .
O5 C15 N3 125.3(6) . .
C21 N6 C20 120.2(7) . .
C21 N6 C19 122.4(7) . .
C20 N6 C19 117.4(7) . .
C23 N7 C22 106.5(13) . .
C23 N7 C24 144.7(14) . .
C22 N7 C24 108.8(12) . .
O10 C21 N6 126.2(8) . .
O11 C24 N7 118.8(17) . .

loop_
_geom_bond_atom_site_label_1
_geom_bond_atom_site_label_2
_geom_bond_distance
_geom_bond_site_symmetry_2
Eu1 O2 2.332(3) .
Eu1 O3 2.366(3) 2_677
Eu1 O4 2.390(3) .
Eu1 O6 2.390(4) .
Eu1 O5 2.420(4) .
Eu1 O1 2.423(3) 2_677
Eu1 O8 2.512(4) .
Eu1 O7 2.513(4) .
Eu1 N5 2.933(5) .
Eu1 O2 3.025(4) 2_677
Eu1 C6 3.071(5) 2_677
Eu1 Eu1 4.1748(5) 2_677
I1 Cu1 2.6106(7) 2_686
I1 Cu1 2.6294(7) .
Cu1 N2 2.077(4) .
Cu1 N1 2.082(4) 1_565
Cu1 I1 2.6106(7) 2_686
Cu1 Cu1 2.6818(12) 2_686
O4 C12 1.253(6) .
O3 C12 1.254(6) .
O3 Eu1 2.366(3) 2_677
O2 C6 1.253(6) .
O2 Eu1 3.025(4) 2_677
O1 C6 1.249(6) .
O1 Eu1 2.423(3) 2_677
O5 C15 1.240(7) .
O6 C18 1.237(7) .
N2 C7 1.333(6) .
N2 C11 1.334(7) .
O8 N5 1.238(6) .
N1 C1 1.328(7) .
N1 C5 1.345(7) .
N1 Cu1 2.082(4) 1_545
O7 N5 1.262(6) .
C9 C10 1.376(7) .
C9 C8 1.380(7) .
C9 C12 1.511(6) .
N4 C18 1.310(7) .
N4 C16 1.445(9) .
N4 C17 1.455(8) .
C8 C7 1.383(7) .
C6 C3 1.509(6) .
C6 Eu1 3.071(5) 2_677
N5 O9 1.213(7) .
C3 C4 1.384(7) .
C3 C2 1.386(7) .
C10 C11 1.377(7) .
C2 C1 1.389(7) .
C4 C5 1.369(7) .
N3 C15 1.312(8) .
N3 C13 1.468(11) .
N3 C14 1.471(9) .
N6 C21 1.299(10) .
N6 C20 1.413(9) .
N6 C19 1.434(10) .
N7 C23 1.323(19) .
N7 C22 1.365(15) .
N7 C24 1.369(10) .
O10 C21 1.222(10) .
O11 C24 1.159(10) .
